data_4036572
loop_
_publ_author_name
'Audran, G\'erard'
'Br\'emond, Paul'
'Marque, Sylvain R. A.'
'Yamasaki, Toshihide'

_publ_section_title
;
 C-ON Bond Homolysis of Alkoxyamines, Part 11: Activation of the Nitroxyl
 Fragment.
;
_journal_issue 5
_journal_name_full 'The Journal of organic chemistry'
_journal_page_first 1981
_journal_page_last 1988
_journal_paper_doi 10.1021/acs.joc.5b02790
_journal_volume 81
_journal_year 2016
_chemical_formula_moiety 'C21 H38 N O5 P'
_chemical_formula_sum 'C21 H38 N O5 P'
_chemical_formula_weight 415.49
_space_group_crystal_system monoclinic
_space_group_IT_number 14
_space_group_name_Hall '-P 2ybc'
_space_group_name_H-M_alt 'P 1 21/c 1'
_atom_sites_solution_hydrogens geom
_audit_creation_date 2015-05-04
_audit_creation_method
;
Olex2 1.2
(compiled 2015.01.26 svn.r3151 for OlexSys, GUI svn.r4998)
;
_cell_angle_alpha 90
_cell_angle_beta 102.371(6)
_cell_angle_gamma 90
_cell_formula_units_Z 4
_cell_length_a 14.2019(10)
_cell_length_b 12.1086(7)
_cell_length_c 14.2955(8)
_cell_measurement_reflns_used 4143
_cell_measurement_temperature 293(2)
_cell_measurement_theta_max 23.0320
_cell_measurement_theta_min 3.9320
_cell_volume 2401.2(3)
_computing_cell_refinement
;
CrysAlisPro, Agilent Technologies,
Version 1.171.37.35 (release 13-08-2014 CrysAlis171 .NET)
(compiled Aug 13 2014,18:06:01)
;
_computing_data_collection
;
CrysAlisPro, Agilent Technologies,
Version 1.171.37.35 (release 13-08-2014 CrysAlis171 .NET)
(compiled Aug 13 2014,18:06:01)
;
_computing_data_reduction
;
CrysAlisPro, Agilent Technologies,
Version 1.171.37.35 (release 13-08-2014 CrysAlis171 .NET)
(compiled Aug 13 2014,18:06:01)
;
_computing_molecular_graphics 'Olex2 (Dolomanov et al., 2009)'
_computing_publication_material 'Olex2 (Dolomanov et al., 2009)'
_computing_structure_refinement 'ShelXL (Sheldrick, 2008)'
_diffrn_ambient_temperature 293(2)
_diffrn_detector 'CCD plate'
_diffrn_detector_area_resol_mean 5.3048
_diffrn_detector_type AtlasS2
_diffrn_measured_fraction_theta_full 0.998
_diffrn_measured_fraction_theta_max 0.855
_diffrn_measurement_details
;
#__ type_ start__ end____ width___ exp.time_
  1 omega  -16.00   86.00   1.0000   10.0000
omega____ theta____ kappa____ phi______ frames
    -       10.6548   38.0000   30.0000 102

#__ type_ start__ end____ width___ exp.time_
  2 omega  -10.00   16.00   1.0000   10.0000
omega____ theta____ kappa____ phi______ frames
    -       -9.5611   57.0000  -30.0000 26

#__ type_ start__ end____ width___ exp.time_
  3 omega   -7.00   32.00   1.0000   10.0000
omega____ theta____ kappa____ phi______ frames
    -       -9.5611  -99.0000 -150.0000 39

#__ type_ start__ end____ width___ exp.time_
  4 omega  -18.00   52.00   1.0000   10.0000
omega____ theta____ kappa____ phi______ frames
    -       10.6548  -99.0000 -150.0000 70

#__ type_ start__ end____ width___ exp.time_
  5 omega  -68.00   44.00   1.0000   10.0000
omega____ theta____ kappa____ phi______ frames
    -       10.6548  -77.0000   90.0000 112
;
_diffrn_measurement_device 'four-circle diffractometer'
_diffrn_measurement_device_type 'SuperNova, Dual, Cu at zero, AtlasS2'
_diffrn_measurement_method '\w scans'
_diffrn_orient_matrix_UB_11 0.0358643000
_diffrn_orient_matrix_UB_12 -0.0401807000
_diffrn_orient_matrix_UB_13 -0.0021367000
_diffrn_orient_matrix_UB_21 -0.0364168000
_diffrn_orient_matrix_UB_22 -0.0396106000
_diffrn_orient_matrix_UB_23 -0.0170052000
_diffrn_orient_matrix_UB_31 -0.0002958000
_diffrn_orient_matrix_UB_32 0.0158652000
_diffrn_orient_matrix_UB_33 -0.0478124000
_diffrn_radiation_monochromator mirror
_diffrn_radiation_probe x-ray
_diffrn_radiation_type MoK\a
_diffrn_radiation_wavelength 0.71073
_diffrn_reflns_av_R_equivalents 0.0465
_diffrn_reflns_av_unetI/netI 0.0507
_diffrn_reflns_Laue_measured_fraction_full 0.998
_diffrn_reflns_Laue_measured_fraction_max 0.855
_diffrn_reflns_limit_h_max 17
_diffrn_reflns_limit_h_min -18
_diffrn_reflns_limit_k_max 16
_diffrn_reflns_limit_k_min -14
_diffrn_reflns_limit_l_max 19
_diffrn_reflns_limit_l_min -19
_diffrn_reflns_number 20231
_diffrn_reflns_point_group_measured_fraction_full 0.998
_diffrn_reflns_point_group_measured_fraction_max 0.855
_diffrn_reflns_theta_full 25.242
_diffrn_reflns_theta_max 28.897
_diffrn_reflns_theta_min 3.368
_diffrn_source 'SuperNova (Mo) X-ray Source'
_exptl_absorpt_coefficient_mu 0.143
_exptl_absorpt_correction_T_max 1.00000
_exptl_absorpt_correction_T_min 0.90108
_exptl_absorpt_correction_type multi-scan
_exptl_absorpt_process_details
;
CrysAlisPro, Agilent Technologies,
Version 1.171.37.35 (release 13-08-2014 CrysAlis171 .NET)
(compiled Aug 13 2014,18:06:01)
Empirical absorption correction using spherical harmonics,
 implemented in SCALE3 ABSPACK scaling algorithm.
;
_exptl_crystal_colour colourless
_exptl_crystal_colour_primary colourless
_exptl_crystal_density_diffrn 1.149
_exptl_crystal_description
;
;
_exptl_crystal_F_000 904
_exptl_crystal_size_max 0.22
_exptl_crystal_size_mid 0.2
_exptl_crystal_size_min 0.14
_refine_diff_density_max 0.684
_refine_diff_density_min -0.341
_refine_diff_density_rms 0.048
_refine_ls_extinction_method none
_refine_ls_goodness_of_fit_ref 1.043
_refine_ls_hydrogen_treatment constr
_refine_ls_matrix_type full
_refine_ls_number_parameters 262
_refine_ls_number_reflns 5416
_refine_ls_number_restraints 0
_refine_ls_restrained_S_all 1.043
_refine_ls_R_factor_all 0.1148
_refine_ls_R_factor_gt 0.0712
_refine_ls_shift/su_max 0.000
_refine_ls_shift/su_mean 0.000
_refine_ls_structure_factor_coef Fsqd
_refine_ls_weighting_details 'w=1/[\s^2^(Fo^2^)+(0.0834P)^2^+1.3513P] where P=(Fo^2^+2Fc^2^)/3'
_refine_ls_weighting_scheme calc
_refine_ls_wR_factor_gt 0.1768
_refine_ls_wR_factor_ref 0.2049
_reflns_Friedel_coverage 0.000
_reflns_number_gt 3390
_reflns_number_total 5416
_reflns_threshold_expression 'I > 2\s(I)'
_cod_data_source_file jo5b02790_si_003.cif
_cod_data_source_block sgiohstyrylfr2
_cod_original_cell_volume 2401.3(3)
_cod_database_code 4036572
_shelxl_version_number 2014/6
_shelx_space_group_comment
;
The symmetry employed for this shelxl refinement is uniquely defined
by the following loop, which should always be used as a source of
symmetry information in preference to the above space-group names.
They are only intended as comments.
;
_reflns_odcompleteness_completeness 99.68
_reflns_odcompleteness_iscentric 1
_reflns_odcompleteness_theta 25.30
_olex2_refinement_description
;
1. Fixed Uiso
 At 1.2 times of:
  All C(H) groups, All C(H,H) groups
 At 1.5 times of:
  All C(H,H,H) groups, All O(H) groups
2.a Ternary CH refined with riding coordinates:
 C1(H1), C2(H2)
2.b Secondary CH2 refined with riding coordinates:
 C11(H11A,H11B), C18(H18A,H18B), C20(H20A,H20B)
2.c Aromatic/amide H refined with riding coordinates:
 C4(H4), C5(H5A), C6(H6), C7(H7), C8(H8)
2.d Idealised Me refined as rotating group:
 C9(H9A,H9B,H9C), C12(H12A,H12B,H12C), C13(H13A,H13B,H13C), C15(H15A,H15B,
 H15C), C16(H16A,H16B,H16C), C17(H17A,H17B,H17C), C19(H19A,H19B,H19C), C21(H21A,
 H21B,H21C)
2.e Idealised tetrahedral OH refined as rotating group:
 O5(H5)
;
_olex2_submission_special_instructions 'No special instructions were received'

loop_
_space_group_symop_operation_xyz
'x, y, z'
'-x, y+1/2, -z+1/2'
'-x, -y, -z'
'x, -y-1/2, z-1/2'

loop_
_atom_site_label
_atom_site_type_symbol
_atom_site_fract_x
_atom_site_fract_y
_atom_site_fract_z
_atom_site_U_iso_or_equiv
_atom_site_adp_type
_atom_site_occupancy
_atom_site_site_symmetry_order
_atom_site_calc_flag
_atom_site_refinement_flags_posn
P1 P 0.25758(6) 0.81369(6) 0.36420(5) 0.0494(3) Uani 1 1 d .
O1 O 0.26506(19) 0.84200(19) 0.26660(14) 0.0731(7) Uani 1 1 d .
O2 O 0.22016(17) 0.91106(16) 0.41985(15) 0.0626(6) Uani 1 1 d .
O3 O 0.35654(14) 0.78696(17) 0.43242(13) 0.0547(5) Uani 1 1 d .
O4 O 0.28539(13) 0.58992(15) 0.33874(12) 0.0451(5) Uani 1 1 d .
O5 O 0.3315(2) 0.5332(2) 0.63304(16) 0.0856(8) Uani 1 1 d .
H5 H 0.3147 0.5710 0.6742 0.128 Uiso 1 1 calc GR
N1 N 0.19942(16) 0.59283(18) 0.37911(15) 0.0441(6) Uani 1 1 d .
C1 C 0.1668(2) 0.7098(2) 0.3760(2) 0.0481(7) Uani 1 1 d .
H1 H 0.1516 0.7236 0.4386 0.058 Uiso 1 1 calc R
C2 C 0.2725(2) 0.5272(3) 0.25045(19) 0.0536(7) Uani 1 1 d .
H2 H 0.2034 0.5185 0.2236 0.064 Uiso 1 1 calc R
C3 C 0.3189(2) 0.4144(2) 0.26382(18) 0.0498(7) Uani 1 1 d .
C4 C 0.4142(2) 0.3995(3) 0.3098(2) 0.0656(9) Uani 1 1 d .
H4 H 0.4510 0.4601 0.3355 0.079 Uiso 1 1 calc R
C5 C 0.4551(3) 0.2958(3) 0.3179(3) 0.0774(11) Uani 1 1 d .
H5A H 0.5187 0.2868 0.3505 0.093 Uiso 1 1 calc R
C6 C 0.4027(3) 0.2056(3) 0.2781(3) 0.0774(11) Uani 1 1 d .
H6 H 0.4308 0.1359 0.2828 0.093 Uiso 1 1 calc R
C7 C 0.3090(3) 0.2194(3) 0.2316(2) 0.0690(10) Uani 1 1 d .
H7 H 0.2732 0.1588 0.2042 0.083 Uiso 1 1 calc R
C8 C 0.2672(2) 0.3221(3) 0.2250(2) 0.0556(8) Uani 1 1 d .
H8 H 0.2029 0.3298 0.1939 0.067 Uiso 1 1 calc R
C9 C 0.3170(4) 0.5954(3) 0.1817(2) 0.0881(13) Uani 1 1 d .
H9A H 0.2867 0.6667 0.1732 0.132 Uiso 1 1 calc GR
H9B H 0.3077 0.5584 0.1211 0.132 Uiso 1 1 calc GR
H9C H 0.3848 0.6043 0.2076 0.132 Uiso 1 1 calc GR
C10 C 0.2236(2) 0.5387(2) 0.47676(18) 0.0463(7) Uani 1 1 d .
C11 C 0.3094(2) 0.5898(3) 0.54379(19) 0.0599(8) Uani 1 1 d .
H11A H 0.3648 0.5874 0.5143 0.072 Uiso 1 1 calc R
H11B H 0.2956 0.6667 0.5547 0.072 Uiso 1 1 calc R
C12 C 0.2419(3) 0.4174(3) 0.4612(2) 0.0763(11) Uani 1 1 d .
H12A H 0.1896 0.3878 0.4139 0.114 Uiso 1 1 calc GR
H12B H 0.2467 0.3780 0.5203 0.114 Uiso 1 1 calc GR
H12C H 0.3010 0.4095 0.4395 0.114 Uiso 1 1 calc GR
C13 C 0.1364(3) 0.5452(3) 0.5227(3) 0.0813(11) Uani 1 1 d .
H13A H 0.1220 0.6212 0.5328 0.122 Uiso 1 1 calc GR
H13B H 0.1503 0.5073 0.5831 0.122 Uiso 1 1 calc GR
H13C H 0.0820 0.5113 0.4813 0.122 Uiso 1 1 calc GR
C14 C 0.0682(2) 0.7267(3) 0.3006(3) 0.0679(9) Uani 1 1 d .
C15 C 0.0756(3) 0.6961(4) 0.1980(3) 0.0951(14) Uani 1 1 d .
H15A H 0.1309 0.7318 0.1829 0.143 Uiso 1 1 calc GR
H15B H 0.0185 0.7199 0.1539 0.143 Uiso 1 1 calc GR
H15C H 0.0823 0.6175 0.1933 0.143 Uiso 1 1 calc GR
C16 C 0.0336(3) 0.8467(4) 0.3007(4) 0.1048(15) Uani 1 1 d .
H16A H 0.0324 0.8685 0.3649 0.157 Uiso 1 1 calc GR
H16B H -0.0300 0.8527 0.2612 0.157 Uiso 1 1 calc GR
H16C H 0.0769 0.8938 0.2759 0.157 Uiso 1 1 calc GR
C17 C -0.0086(3) 0.6538(4) 0.3287(3) 0.0937(13) Uani 1 1 d .
H17A H 0.0108 0.5779 0.3285 0.140 Uiso 1 1 calc GR
H17B H -0.0686 0.6638 0.2836 0.140 Uiso 1 1 calc GR
H17C H -0.0163 0.6738 0.3916 0.140 Uiso 1 1 calc GR
C18 C 0.2530(4) 1.0218(3) 0.4108(4) 0.1090(16) Uani 1 1 d .
H18A H 0.2476 1.0393 0.3437 0.131 Uiso 1 1 calc R
H18B H 0.3203 1.0279 0.4429 0.131 Uiso 1 1 calc R
C19 C 0.1965(5) 1.0991(4) 0.4525(4) 0.138(2) Uani 1 1 d .
H19A H 0.1309 1.0973 0.4173 0.206 Uiso 1 1 calc GR
H19B H 0.2221 1.1721 0.4499 0.206 Uiso 1 1 calc GR
H19C H 0.1989 1.0792 0.5179 0.206 Uiso 1 1 calc GR
C20 C 0.4437(3) 0.7616(3) 0.3995(3) 0.0770(10) Uani 1 1 d .
H20A H 0.4291 0.7569 0.3302 0.092 Uiso 1 1 calc R
H20B H 0.4684 0.6905 0.4248 0.092 Uiso 1 1 calc R
C21 C 0.5168(3) 0.8465(4) 0.4306(3) 0.1071(16) Uani 1 1 d .
H21A H 0.4952 0.9152 0.3997 0.161 Uiso 1 1 calc GR
H21B H 0.5760 0.8247 0.4136 0.161 Uiso 1 1 calc GR
H21C H 0.5274 0.8554 0.4987 0.161 Uiso 1 1 calc GR

loop_
_atom_site_aniso_label
_atom_site_aniso_U_11
_atom_site_aniso_U_22
_atom_site_aniso_U_33
_atom_site_aniso_U_23
_atom_site_aniso_U_13
_atom_site_aniso_U_12
P1 0.0654(5) 0.0412(4) 0.0421(4) 0.0014(3) 0.0124(3) -0.0174(4)
O1 0.1067(19) 0.0669(15) 0.0464(11) 0.0080(11) 0.0183(12) -0.0346(13)
O2 0.0847(16) 0.0381(11) 0.0639(13) -0.0016(10) 0.0134(11) -0.0063(10)
O3 0.0562(12) 0.0575(13) 0.0515(11) -0.0092(9) 0.0144(9) -0.0176(10)
O4 0.0537(11) 0.0456(11) 0.0399(9) -0.0094(8) 0.0188(8) -0.0153(9)
O5 0.123(2) 0.0770(18) 0.0593(14) 0.0070(13) 0.0244(14) 0.0172(16)
N1 0.0509(13) 0.0394(13) 0.0447(12) 0.0030(10) 0.0165(10) -0.0118(10)
C1 0.0500(16) 0.0407(15) 0.0550(16) 0.0028(13) 0.0143(13) -0.0078(12)
C2 0.071(2) 0.0518(18) 0.0387(14) -0.0107(13) 0.0131(13) -0.0128(15)
C3 0.0609(18) 0.0522(17) 0.0403(14) -0.0152(13) 0.0195(13) -0.0146(14)
C4 0.059(2) 0.070(2) 0.070(2) -0.0229(17) 0.0177(16) -0.0153(17)
C5 0.061(2) 0.090(3) 0.085(2) -0.014(2) 0.0227(18) 0.005(2)
C6 0.093(3) 0.065(2) 0.082(2) -0.0088(19) 0.036(2) 0.009(2)
C7 0.093(3) 0.052(2) 0.067(2) -0.0200(17) 0.0294(19) -0.0190(19)
C8 0.0607(18) 0.0575(19) 0.0502(16) -0.0136(14) 0.0155(14) -0.0132(15)
C9 0.157(4) 0.069(2) 0.0508(19) -0.0067(17) 0.049(2) -0.016(2)
C10 0.0648(18) 0.0348(14) 0.0439(14) 0.0021(12) 0.0220(13) -0.0066(13)
C11 0.082(2) 0.059(2) 0.0404(15) 0.0065(14) 0.0155(15) -0.0019(16)
C12 0.140(4) 0.0384(18) 0.0558(19) 0.0028(14) 0.032(2) -0.0034(19)
C13 0.083(3) 0.092(3) 0.080(2) 0.025(2) 0.043(2) -0.007(2)
C14 0.0503(18) 0.060(2) 0.087(2) 0.0133(19) 0.0022(16) -0.0060(16)
C15 0.082(3) 0.112(4) 0.075(3) 0.006(2) -0.019(2) -0.009(2)
C16 0.070(3) 0.074(3) 0.155(4) 0.021(3) -0.010(3) 0.012(2)
C17 0.054(2) 0.085(3) 0.136(4) 0.011(3) 0.007(2) -0.0180(19)
C18 0.167(5) 0.041(2) 0.114(3) 0.000(2) 0.020(3) -0.024(3)
C19 0.205(6) 0.054(3) 0.124(4) -0.018(3) -0.033(4) 0.036(3)
C20 0.061(2) 0.085(3) 0.090(2) -0.022(2) 0.0275(19) -0.0205(19)
C21 0.082(3) 0.139(4) 0.107(3) -0.038(3) 0.035(2) -0.057(3)

loop_
_atom_type_symbol
_atom_type_description
_atom_type_scat_dispersion_real
_atom_type_scat_dispersion_imag
_atom_type_scat_source
C C 0.0033 0.0016 'International Tables Vol C Tables 4.2.6.8 and 6.1.1.4'
H H 0.0000 0.0000 'International Tables Vol C Tables 4.2.6.8 and 6.1.1.4'
N N 0.0061 0.0033 'International Tables Vol C Tables 4.2.6.8 and 6.1.1.4'
O O 0.0106 0.0060 'International Tables Vol C Tables 4.2.6.8 and 6.1.1.4'
P P 0.1023 0.0942 'International Tables Vol C Tables 4.2.6.8 and 6.1.1.4'

loop_
_geom_angle_atom_site_label_1
_geom_angle_atom_site_label_2
_geom_angle_atom_site_label_3
_geom_angle
O1 P1 O2 114.03(13)
O1 P1 O3 113.85(14)
O1 P1 C1 116.38(13)
O2 P1 C1 98.45(13)
O3 P1 O2 101.26(11)
O3 P1 C1 110.88(12)
C18 O2 P1 120.2(3)
C20 O3 P1 123.9(2)
C2 O4 N1 113.39(19)
C11 O5 H5 109.5
O4 N1 C1 107.04(18)
O4 N1 C10 108.12(19)
C1 N1 C10 116.6(2)
P1 C1 H1 105.3
N1 C1 P1 115.76(19)
N1 C1 H1 105.3
N1 C1 C14 111.6(2)
C14 C1 P1 112.6(2)
C14 C1 H1 105.3
O4 C2 H2 109.0
O4 C2 C3 113.1(2)
O4 C2 C9 106.6(2)
C3 C2 H2 109.0
C3 C2 C9 110.1(3)
C9 C2 H2 109.0
C4 C3 C2 122.3(3)
C4 C3 C8 117.7(3)
C8 C3 C2 120.0(3)
C3 C4 H4 119.6
C5 C4 C3 120.7(3)
C5 C4 H4 119.6
C4 C5 H5A 119.7
C6 C5 C4 120.6(4)
C6 C5 H5A 119.7
C5 C6 H6 120.4
C7 C6 C5 119.3(4)
C7 C6 H6 120.4
C6 C7 H7 119.8
C6 C7 C8 120.5(3)
C8 C7 H7 119.8
C3 C8 H8 119.4
C7 C8 C3 121.2(3)
C7 C8 H8 119.4
C2 C9 H9A 109.5
C2 C9 H9B 109.5
C2 C9 H9C 109.5
H9A C9 H9B 109.5
H9A C9 H9C 109.5
H9B C9 H9C 109.5
N1 C10 C12 107.2(2)
N1 C10 C13 109.3(2)
C11 C10 N1 113.6(2)
C11 C10 C12 110.5(3)
C11 C10 C13 108.9(3)
C12 C10 C13 107.1(3)
O5 C11 C10 111.3(3)
O5 C11 H11A 109.4
O5 C11 H11B 109.4
C10 C11 H11A 109.4
C10 C11 H11B 109.4
H11A C11 H11B 108.0
C10 C12 H12A 109.5
C10 C12 H12B 109.5
C10 C12 H12C 109.5
H12A C12 H12B 109.5
H12A C12 H12C 109.5
H12B C12 H12C 109.5
C10 C13 H13A 109.5
C10 C13 H13B 109.5
C10 C13 H13C 109.5
H13A C13 H13B 109.5
H13A C13 H13C 109.5
H13B C13 H13C 109.5
C15 C14 C1 112.6(3)
C16 C14 C1 111.0(3)
C16 C14 C15 108.4(3)
C17 C14 C1 108.9(3)
C17 C14 C15 108.1(3)
C17 C14 C16 107.6(3)
C14 C15 H15A 109.5
C14 C15 H15B 109.5
C14 C15 H15C 109.5
H15A C15 H15B 109.5
H15A C15 H15C 109.5
H15B C15 H15C 109.5
C14 C16 H16A 109.5
C14 C16 H16B 109.5
C14 C16 H16C 109.5
H16A C16 H16B 109.5
H16A C16 H16C 109.5
H16B C16 H16C 109.5
C14 C17 H17A 109.5
C14 C17 H17B 109.5
C14 C17 H17C 109.5
H17A C17 H17B 109.5
H17A C17 H17C 109.5
H17B C17 H17C 109.5
O2 C18 H18A 109.6
O2 C18 H18B 109.6
O2 C18 C19 110.5(5)
H18A C18 H18B 108.1
C19 C18 H18A 109.6
C19 C18 H18B 109.6
C18 C19 H19A 109.5
C18 C19 H19B 109.5
C18 C19 H19C 109.5
H19A C19 H19B 109.5
H19A C19 H19C 109.5
H19B C19 H19C 109.5
O3 C20 H20A 109.5
O3 C20 H20B 109.5
O3 C20 C21 110.7(3)
H20A C20 H20B 108.1
C21 C20 H20A 109.5
C21 C20 H20B 109.5
C20 C21 H21A 109.5
C20 C21 H21B 109.5
C20 C21 H21C 109.5
H21A C21 H21B 109.5
H21A C21 H21C 109.5
H21B C21 H21C 109.5

loop_
_geom_bond_atom_site_label_1
_geom_bond_atom_site_label_2
_geom_bond_distance
P1 O1 1.463(2)
P1 O2 1.577(2)
P1 O3 1.563(2)
P1 C1 1.835(3)
O2 C18 1.435(4)
O3 C20 1.448(4)
O4 N1 1.458(3)
O4 C2 1.451(3)
O5 H5 0.8200
O5 C11 1.423(4)
N1 C1 1.488(3)
N1 C10 1.513(3)
C1 H1 0.9800
C1 C14 1.586(4)
C2 H2 0.9800
C2 C3 1.510(4)
C2 C9 1.521(4)
C3 C4 1.384(4)
C3 C8 1.387(4)
C4 H4 0.9300
C4 C5 1.378(5)
C5 H5A 0.9300
C5 C6 1.374(5)
C6 H6 0.9300
C6 C7 1.364(5)
C7 H7 0.9300
C7 C8 1.373(5)
C8 H8 0.9300
C9 H9A 0.9600
C9 H9B 0.9600
C9 H9C 0.9600
C10 C11 1.512(4)
C10 C12 1.517(4)
C10 C13 1.523(4)
C11 H11A 0.9700
C11 H11B 0.9700
C12 H12A 0.9600
C12 H12B 0.9600
C12 H12C 0.9600
C13 H13A 0.9600
C13 H13B 0.9600
C13 H13C 0.9600
C14 C15 1.538(5)
C14 C16 1.533(6)
C14 C17 1.522(5)
C15 H15A 0.9600
C15 H15B 0.9600
C15 H15C 0.9600
C16 H16A 0.9600
C16 H16B 0.9600
C16 H16C 0.9600
C17 H17A 0.9600
C17 H17B 0.9600
C17 H17C 0.9600
C18 H18A 0.9700
C18 H18B 0.9700
C18 C19 1.441(7)
C19 H19A 0.9600
C19 H19B 0.9600
C19 H19C 0.9600
C20 H20A 0.9700
C20 H20B 0.9700
C20 C21 1.462(5)
C21 H21A 0.9600
C21 H21B 0.9600
C21 H21C 0.9600
